data_8100659
loop_
_publ_author_name
'Mi, Jin-Xiao'
'Zhao, Jing-Tai'
'Huang, Ya-Xi'
'Deng, Jin-Feng'
'Borrmann, Horst'
'Kniep, R\"udiger'

_publ_section_title
;
 Crystal structure of rubidium aluminum catena-[monohydrogen-monoborate-
 bis(monophosphate)], RbAl[BP~2~O~8~(OH)]
;
_journal_coden_ASTM ZKNSFT
_journal_issue 2
_journal_name_full 'Zeitschrift f\"ur Kristallographie - New Crystal Structures'
_journal_page_first 171
_journal_page_last 172
_journal_paper_doi 10.1524/ncrs.2002.217.2.171
_journal_volume 217
_journal_year 2002
_chemical_formula_moiety 'RbAl[BP2 O8 (OH)]'
_chemical_formula_structural 'RbAl[BP2 O8 (OH)]'
_chemical_formula_sum 'Al B H O9 P2 Rb'
_chemical_formula_weight 330.21
_chemical_name_common 'RbAl[BP2 O8 (OH)]'
_space_group_IT_number 14
_symmetry_cell_setting monoclinic
_symmetry_space_group_name_Hall '-P 2ybc'
_symmetry_space_group_name_H-M 'P 1 21/c 1'
_cell_angle_alpha 90.00
_cell_angle_beta 103.388(7)
_cell_angle_gamma 90.00
_cell_formula_units_Z 4
_cell_length_a 9.2442(14)
_cell_length_b 8.4033(11)
_cell_length_c 9.3941(16)
_cell_measurement_temperature 295(2)
_cell_volume 709.92(19)
_diffrn_ambient_temperature 295(2)
_exptl_crystal_density_diffrn 3.089
_cod_original_sg_symbol_H-M 'P 21/c'
_cod_original_formula_sum 'H1 Al B1 O9 P2 Rb1'
_cod_database_code 8100659

loop_
_symmetry_equiv_pos_as_xyz
'x, y, z'
'-x, y+1/2, -z+1/2'
'-x, -y, -z'
'x, -y-1/2, z-1/2'

loop_
_atom_site_label
_atom_site_type_symbol
_atom_site_fract_x
_atom_site_fract_y
_atom_site_fract_z
_atom_site_U_iso_or_equiv
_atom_site_adp_type
_atom_site_occupancy
_atom_site_symmetry_multiplicity
_atom_site_Wyckoff_symbol
_atom_site_calc_flag
_atom_site_refinement_flags
_atom_site_disorder_assembly
_atom_site_disorder_group
Rb1 Rb 0.30899(9) 0.39218(9) 0.44143(8) 0.0218(2) Uani 1 4 e d . . .
P1 P 0.42966(16) 0.93364(17) 0.29518(17) 0.0056(3) Uani 1 4 e d . . .
P2 P 0.08515(16) 0.73728(17) 0.27945(17) 0.0059(3) Uani 1 4 e d . . .
Al1 Al 0.2972(2) 0.8476(2) 0.5698(2) 0.0069(4) Uani 1 4 e d . . .
B1 B 0.1651(7) 0.0519(8) 0.3020(8) 0.0089(12) Uani 1 4 e d . . .
O1 O 0.3104(5) 0.0726(5) 0.2679(5) 0.0077(8) Uani 1 4 e d . . .
O2 O 0.9163(5) 0.6970(5) 0.2499(5) 0.0103(8) Uani 1 4 e d . . .
O3 O 0.1540(5) 0.7207(5) 0.4406(5) 0.0116(9) Uani 1 4 e d . . .
O4 O 0.4208(5) 0.9890(5) 0.6944(5) 0.0096(8) Uani 1 4 e d . . .
O5 O 0.0844(5) 0.9125(5) 0.2293(5) 0.0105(8) Uani 1 4 e d . . .
O6 O 0.3968(5) 0.6697(5) 0.6591(5) 0.0092(8) Uani 1 4 e d . . .
O7 O 0.1586(5) 0.6303(5) 0.1874(5) 0.0106(8) Uani 1 4 e d . . .
O8 O 0.4182(5) 0.8444(5) 0.4330(5) 0.0102(8) Uani 1 4 e d . . .
O9 O 0.1907(5) 0.0375(5) 0.4631(5) 0.0098(8) Uani 1 4 e d . . .
H1 H 0.129(15) 0.064(15) 0.505(14) 0.050 Uiso 1 4 e d . . .

loop_
_atom_site_aniso_label
_atom_site_aniso_U_11
_atom_site_aniso_U_22
_atom_site_aniso_U_33
_atom_site_aniso_U_23
_atom_site_aniso_U_13
_atom_site_aniso_U_12
Rb1 0.0268(4) 0.0203(4) 0.0181(4) -0.0040(3) 0.0048(3) -0.0048(3)
P1 0.0054(6) 0.0061(6) 0.0050(7) -0.0002(5) 0.0005(5) -0.0010(5)
P2 0.0029(6) 0.0057(6) 0.0086(7) 0.0001(5) 0.0003(5) -0.0006(4)
Al1 0.0069(8) 0.0073(8) 0.0065(9) 0.0002(6) 0.0013(6) -0.0006(6)
B1 0.007(3) 0.006(3) 0.014(3) -0.001(2) 0.002(2) -0.002(2)
O1 0.0053(17) 0.0065(18) 0.012(2) 0.0026(14) 0.0029(15) 0.0004(14)
O2 0.0036(17) 0.0074(18) 0.019(2) -0.0027(16) 0.0011(16) -0.0005(14)
O3 0.015(2) 0.0108(19) 0.007(2) 0.0000(15) -0.0017(16) -0.0035(16)
O4 0.0073(18) 0.0107(19) 0.010(2) -0.0046(15) 0.0005(15) -0.0039(15)
O5 0.0096(19) 0.0073(18) 0.013(2) 0.0012(15) -0.0014(16) -0.0003(15)
O6 0.0103(19) 0.0066(18) 0.011(2) 0.0027(15) 0.0021(16) 0.0019(14)
O7 0.0105(19) 0.0105(19) 0.012(2) -0.0003(16) 0.0053(16) 0.0015(15)
O8 0.0114(19) 0.0119(19) 0.008(2) 0.0012(15) 0.0033(16) 0.0011(15)
O9 0.010(2) 0.0108(19) 0.010(2) -0.0002(15) 0.0051(16) 0.0008(15)

loop_
_geom_bond_atom_site_label_1
_geom_bond_atom_site_label_2
_geom_bond_distance
_geom_bond_site_symmetry_2
_geom_bond_publ_flag
Rb1 O2 2.920(4) 2_645 n
Rb1 O4 2.925(5) 4_575 n
Rb1 O1 3.078(5) 4_566 n
Rb1 O6 3.084(5) . n
Rb1 O3 3.109(5) . n
Rb1 O6 3.123(5) 3_666 n
Rb1 O1 3.143(4) . n
Rb1 O7 3.177(5) . n
Rb1 O9 3.197(4) . n
Rb1 O8 3.213(4) 3_666 n
Rb1 B1 3.294(7) . n
Rb1 P1 3.5656(18) 4_576 n
P1 O4 1.510(4) 3_676 n
P1 O6 1.517(5) 4_575 n
P1 O8 1.521(5) . n
P1 O1 1.585(4) 1_565 n
P1 Rb1 3.5656(17) 4_575 n
P1 Rb1 3.6586(18) 2_655 n
P2 O3 1.507(5) . n
P2 O7 1.513(5) . n
P2 O5 1.545(4) . n
P2 O2 1.558(4) 1_455 n
P2 Rb1 3.9716(17) 2 n
Al1 O6 1.851(5) . n
Al1 O4 1.862(5) . n
Al1 O7 1.885(5) 4_576 n
Al1 O8 1.889(5) . n
Al1 O3 1.903(5) . n
Al1 O9 2.016(5) 1_565 n
Al1 Rb1 4.099(2) 4_576 n
Al1 Rb1 4.183(2) 3_666 n
B1 O2 1.456(8) 2_645 n
B1 O1 1.462(8) . n
B1 O5 1.470(8) 1_545 n
B1 O9 1.482(9) . n
O1 P1 1.585(4) 1_545 n
O1 Rb1 3.078(5) 4_565 n
O2 B1 1.456(8) 2_655 n
O2 P2 1.558(4) 1_655 n
O2 Rb1 2.920(4) 2_655 n
O4 P1 1.510(4) 3_676 n
O4 Rb1 2.925(5) 4_576 n
O5 B1 1.470(8) 1_565 n
O5 Rb1 3.623(4) 2 n
O6 P1 1.517(5) 4_576 n
O6 Rb1 3.123(5) 3_666 n
O7 Al1 1.885(5) 4_575 n
O8 Rb1 3.213(4) 3_666 n
O9 Al1 2.016(5) 1_545 n
O9 H1 0.79(13) . n
